data_7044071
loop_
_publ_author_name
'Sanz, Corey A.'
'McKay, Zach R.'
'Patrick, Brian O.'
'MacLean, Shaun W.C.'
'Hicks, Robin G.'

_publ_section_title
;
 Synthesis and redox reactions of bis(verdazyl) palladium complexes
;
_journal_name_full 'Dalton Trans.'
_journal_paper_doi 10.1039/C7DT02646C
_journal_year 2017
_chemical_formula_moiety 'C28 H42 N10 O3 Pd S, 2(B F4)'
_chemical_formula_sum 'C28 H42 B2 F8 N10 O3 Pd S'
_chemical_formula_weight 878.79
_space_group_crystal_system monoclinic
_space_group_IT_number 14
_space_group_name_Hall '-P 2yn'
_space_group_name_H-M_alt 'P 1 21/n 1'
_symmetry_space_group_name_Hall '-P 2yn'
_symmetry_space_group_name_H-M 'P 1 21/n 1'
_atom_sites_solution_hydrogens mixed
_atom_sites_solution_primary direct
_audit_creation_date 2015-05-25
_audit_creation_method
;
Olex2 1.2
(compiled 2015.01.26 svn.r3150 for OlexSys, GUI svn.r4998)
;
_audit_update_record
;
2017-07-19 deposited with the CCDC.
2017-08-31 downloaded from the CCDC.
;
_cell_angle_alpha 90
_cell_angle_beta 92.149(3)
_cell_angle_gamma 90
_cell_formula_units_Z 4
_cell_length_a 9.2988(4)
_cell_length_b 22.7666(9)
_cell_length_c 18.2185(7)
_cell_measurement_reflns_used 8378
_cell_measurement_temperature 90
_cell_measurement_theta_max 56.950
_cell_measurement_theta_min 3.107
_cell_volume 3854.2(3)
_computing_cell_refinement 'SAINT v8.34A (Bruker, 2013)'
_computing_data_reduction 'SAINT v8.34A (Bruker, 2013)'
_computing_molecular_graphics 'Olex2 (Dolomanov et al., 2009)'
_computing_publication_material 'Olex2 (Dolomanov et al., 2009)'
_computing_structure_refinement 'ShelXL (Sheldrick, 2008)'
_computing_structure_solution 'ShelXT (Sheldrick, 2015)'
_diffrn_ambient_temperature 90
_diffrn_measured_fraction_theta_full 0.737
_diffrn_measured_fraction_theta_max 0.991
_diffrn_measurement_device_type 'Bruker APEX-II CCD'
_diffrn_measurement_method '\f and \w scans'
_diffrn_radiation_type CuK\a
_diffrn_radiation_wavelength 1.54178
_diffrn_reflns_av_R_equivalents 0.0696
_diffrn_reflns_av_unetI/netI 0.0665
_diffrn_reflns_Laue_measured_fraction_full 0.737
_diffrn_reflns_Laue_measured_fraction_max 0.991
_diffrn_reflns_limit_h_max 8
_diffrn_reflns_limit_h_min -10
_diffrn_reflns_limit_k_max 24
_diffrn_reflns_limit_k_min -24
_diffrn_reflns_limit_l_max 19
_diffrn_reflns_limit_l_min -19
_diffrn_reflns_number 17665
_diffrn_reflns_point_group_measured_fraction_full 0.737
_diffrn_reflns_point_group_measured_fraction_max 0.991
_diffrn_reflns_theta_full 67.679
_diffrn_reflns_theta_max 56.968
_diffrn_reflns_theta_min 3.108
_diffrn_standards_number 0
_exptl_absorpt_coefficient_mu 5.129
_exptl_absorpt_correction_T_max 0.815
_exptl_absorpt_correction_T_min 0.472
_exptl_absorpt_correction_type multi-scan
_exptl_absorpt_process_details
;
SADABS-2014/5 (Bruker,2014/5) was used for absorption correction.
wR2(int) was 0.1129 before and 0.0653 after correction.
The Ratio of minimum to maximum transmission is 0.5799.
The \l/2 correction factor is 0.00150.
;
_exptl_crystal_colour brown
_exptl_crystal_colour_primary brown
_exptl_crystal_density_diffrn 1.514
_exptl_crystal_description needle
_exptl_crystal_F_000 1792
_exptl_crystal_size_max 0.39
_exptl_crystal_size_mid 0.08
_exptl_crystal_size_min 0.04
_refine_diff_density_max 2.276
_refine_diff_density_min -1.518
_refine_diff_density_rms 0.122
_refine_ls_extinction_method none
_refine_ls_goodness_of_fit_ref 1.108
_refine_ls_hydrogen_treatment mixed
_refine_ls_matrix_type full
_refine_ls_number_parameters 549
_refine_ls_number_reflns 5136
_refine_ls_number_restraints 483
_refine_ls_restrained_S_all 1.069
_refine_ls_R_factor_all 0.0998
_refine_ls_R_factor_gt 0.0765
_refine_ls_shift/su_max 0.001
_refine_ls_shift/su_mean 0.000
_refine_ls_structure_factor_coef Fsqd
_refine_ls_weighting_details 'w=1/[\s^2^(Fo^2^)+(0.0211P)^2^+57.4903P] where P=(Fo^2^+2Fc^2^)/3'
_refine_ls_weighting_scheme calc
_refine_ls_wR_factor_gt 0.1780
_refine_ls_wR_factor_ref 0.1904
_reflns_Friedel_coverage 0.000
_reflns_number_gt 3919
_reflns_number_total 5136
_reflns_threshold_expression 'I > 2\s(I)'
_cod_data_source_file c7dt02646c2.cif
_cod_data_source_block rh149
_cod_database_code 7044071
_shelxl_version_number 2014/6
_shelx_space_group_comment
;
The symmetry employed for this shelxl refinement is uniquely defined
by the following loop, which should always be used as a source of
symmetry information in preference to the above space-group names.
They are only intended as comments.
;
_olex2_refinement_description
;
1. Fixed Uiso
 At 1.2 times of:
  All C(H) groups
 At 1.5 times of:
  All C(H,H,H) groups
2. Uiso/Uaniso restraints and constraints
Uanis(O3) \\sim Ueq: with sigma of 0.005 and sigma for terminal atoms of 0.2
3. Rigid body (RIGU) restrains
 All non-hydrogen atoms
 with sigma for 1-2 distances of 0.004 and sigma for 1-3 distances of 0.004
4. Others
 Sof(B2)=Sof(F10)=Sof(F11)=Sof(F13)=Sof(F16)=1-FVAR(1)
 Sof(B3)=Sof(F9)=Sof(F12)=Sof(F14)=Sof(F15)=FVAR(1)
 Sof(F1)=Sof(F4)=Sof(F6)=Sof(F8)=1-FVAR(2)
 Sof(F2)=Sof(F3)=Sof(F5)=Sof(F7)=FVAR(2)
5.a Free rotating group:
 S1(C27,C28,H27A,H27B,H27C,O3), B2(F10,F11,F13,F16), B3(F9,F12,F14,F15)
5.b Ternary CH refined with riding coordinates:
 C3(H3), C6(H6), C16(H16), C19(H19)
5.c Aromatic/amide H refined with riding coordinates:
 C10(H10), C11(H11), C12(H12), C13(H13), C23(H23), C24(H24), C25(H25), C26(H26)
5.d Idealised Me refined as rotating group:
 C4(H4A,H4B,H4C), C5(H5A,H5B,H5C), C7(H7A,H7B,H7C), C8(H8A,H8B,H8C), C17(H17A,
 H17B,H17C), C18(H18A,H18B,H18C), C20(H20A,H20B,H20C), C21(H21A,H21B,H21C),
 C28(H28A,H28B,H28C)
;
_olex2_submission_special_instructions 'No special instructions were received'

loop_
_space_group_symop_operation_xyz
'x, y, z'
'-x+1/2, y+1/2, -z+1/2'
'-x, -y, -z'
'x-1/2, -y-1/2, z-1/2'

loop_
_atom_site_label
_atom_site_type_symbol
_atom_site_fract_x
_atom_site_fract_y
_atom_site_fract_z
_atom_site_U_iso_or_equiv
_atom_site_adp_type
_atom_site_occupancy
_atom_site_site_symmetry_order
_atom_site_calc_flag
_atom_site_refinement_flags_posn
_atom_site_refinement_flags_adp
_atom_site_refinement_flags_occupancy
_atom_site_disorder_assembly
_atom_site_disorder_group
C1 C 0.4646(10) 0.6252(5) 0.4190(6) 0.035(2) Uani 1 1 d . U . . .
C2 C 0.4446(10) 0.6358(4) 0.5663(5) 0.032(2) Uani 1 1 d . U . . .
C3 C 0.6956(11) 0.6811(5) 0.4310(6) 0.038(2) Uani 1 1 d . U . . .
H3 H 0.7467 0.7049 0.4701 0.046 Uiso 1 1 calc R . . . .
C4 C 0.6836(12) 0.7192(5) 0.3635(6) 0.045(3) Uani 1 1 d . U . . .
H4A H 0.6490 0.6956 0.3215 0.067 Uiso 1 1 calc GR . . . .
H4B H 0.7783 0.7356 0.3534 0.067 Uiso 1 1 calc GR . . . .
H4C H 0.6157 0.7513 0.3717 0.067 Uiso 1 1 calc GR . . . .
C5 C 0.7847(12) 0.6260(5) 0.4208(6) 0.046(3) Uani 1 1 d . U . . .
H5A H 0.7826 0.6019 0.4653 0.069 Uiso 1 1 calc GR . . . .
H5B H 0.8843 0.6370 0.4116 0.069 Uiso 1 1 calc GR . . . .
H5C H 0.7447 0.6036 0.3789 0.069 Uiso 1 1 calc GR . . . .
C6 C 0.2740(11) 0.5497(5) 0.4217(6) 0.039(2) Uani 1 1 d . U . . .
H6 H 0.2548 0.5631 0.3700 0.046 Uiso 1 1 calc R . . . .
C7 C 0.3549(12) 0.4923(5) 0.4186(7) 0.054(3) Uani 1 1 d . U . . .
H7A H 0.4445 0.4982 0.3929 0.080 Uiso 1 1 calc GR . . . .
H7B H 0.2953 0.4631 0.3923 0.080 Uiso 1 1 calc GR . . . .
H7C H 0.3773 0.4784 0.4687 0.080 Uiso 1 1 calc GR . . . .
C8 C 0.1322(12) 0.5443(6) 0.4569(7) 0.054(3) Uani 1 1 d . U . . .
H8A H 0.1465 0.5273 0.5061 0.081 Uiso 1 1 calc GR . . . .
H8B H 0.0687 0.5188 0.4270 0.081 Uiso 1 1 calc GR . . . .
H8C H 0.0884 0.5833 0.4608 0.081 Uiso 1 1 calc GR . . . .
C9 C 0.4466(11) 0.6396(4) 0.6461(5) 0.035(2) Uani 1 1 d . U . . .
C10 C 0.5466(12) 0.6886(5) 0.7469(6) 0.043(3) Uani 1 1 d . U . . .
H10 H 0.6052 0.7194 0.7668 0.052 Uiso 1 1 calc R . . . .
C11 C 0.4779(13) 0.6518(5) 0.7947(6) 0.049(3) Uani 1 1 d . U . . .
H11 H 0.4909 0.6566 0.8463 0.059 Uiso 1 1 calc R . . . .
C12 C 0.3915(13) 0.6087(5) 0.7666(6) 0.047(3) Uani 1 1 d . U . . .
H12 H 0.3433 0.5831 0.7987 0.057 Uiso 1 1 calc R . . . .
C13 C 0.3732(11) 0.6018(5) 0.6914(6) 0.042(2) Uani 1 1 d . U . . .
H13 H 0.3121 0.5720 0.6712 0.050 Uiso 1 1 calc R . . . .
C14 C 1.1338(12) 0.7950(5) 0.6258(6) 0.046(2) Uani 1 1 d . U . . .
C15 C 0.8832(11) 0.8183(5) 0.5521(6) 0.037(2) Uani 1 1 d . U . . .
C16 C 1.0336(13) 0.6966(5) 0.6542(7) 0.053(3) Uani 1 1 d . U . . .
H16 H 1.1357 0.6900 0.6714 0.064 Uiso 1 1 calc R . . . .
C17 C 0.9408(15) 0.6983(6) 0.7201(7) 0.067(3) Uani 1 1 d . U . . .
H17A H 0.9719 0.7306 0.7525 0.100 Uiso 1 1 calc GR . . . .
H17B H 0.9499 0.6610 0.7469 0.100 Uiso 1 1 calc GR . . . .
H17C H 0.8401 0.7043 0.7040 0.100 Uiso 1 1 calc GR . . . .
C18 C 0.9900(14) 0.6480(5) 0.6009(7) 0.055(3) Uani 1 1 d . U . . .
H18A H 0.8883 0.6525 0.5859 0.082 Uiso 1 1 calc GR . . . .
H18B H 1.0046 0.6098 0.6248 0.082 Uiso 1 1 calc GR . . . .
H18C H 1.0489 0.6503 0.5575 0.082 Uiso 1 1 calc GR . . . .
C19 C 1.1981(13) 0.8996(5) 0.6105(8) 0.061(3) Uani 1 1 d . U . . .
H19 H 1.2959 0.8839 0.6240 0.074 Uiso 1 1 calc R . . . .
C20 C 1.1462(16) 0.9334(6) 0.6756(8) 0.079(4) Uani 1 1 d . U . . .
H20A H 1.0538 0.9521 0.6626 0.118 Uiso 1 1 calc GR . . . .
H20B H 1.2170 0.9637 0.6898 0.118 Uiso 1 1 calc GR . . . .
H20C H 1.1341 0.9065 0.7169 0.118 Uiso 1 1 calc GR . . . .
C21 C 1.2107(15) 0.9363(6) 0.5428(9) 0.077(4) Uani 1 1 d . U . . .
H21A H 1.2246 0.9107 0.5004 0.115 Uiso 1 1 calc GR . . . .
H21B H 1.2932 0.9629 0.5491 0.115 Uiso 1 1 calc GR . . . .
H21C H 1.1226 0.9594 0.5346 0.115 Uiso 1 1 calc GR . . . .
C22 C 0.7469(11) 0.8337(5) 0.5103(6) 0.038(2) Uani 1 1 d . U . . .
C23 C 0.5071(11) 0.8148(5) 0.4821(5) 0.038(2) Uani 1 1 d . U . . .
H23 H 0.4235 0.7918 0.4891 0.046 Uiso 1 1 calc R . . . .
C24 C 0.4977(13) 0.8612(5) 0.4337(6) 0.045(3) Uani 1 1 d . U . . .
H24 H 0.4106 0.8690 0.4065 0.054 Uiso 1 1 calc R . . . .
C25 C 0.6173(13) 0.8960(5) 0.4255(6) 0.053(3) Uani 1 1 d . U . . .
H25 H 0.6130 0.9292 0.3940 0.064 Uiso 1 1 calc R . . . .
C26 C 0.7429(13) 0.8817(5) 0.4636(6) 0.049(3) Uani 1 1 d . U . . .
H26 H 0.8269 0.9048 0.4579 0.059 Uiso 1 1 calc R . . . .
N1 N 0.3675(8) 0.5949(4) 0.4592(4) 0.0348(18) Uani 1 1 d . U . . .
N2 N 0.3611(8) 0.5958(4) 0.5331(4) 0.0327(18) Uani 1 1 d . U . . .
N3 N 0.5356(8) 0.6718(4) 0.5330(4) 0.0346(18) Uani 1 1 d . U . . .
N4 N 0.5533(9) 0.6645(4) 0.4602(4) 0.0377(19) Uani 1 1 d . U . . .
N5 N 0.5339(9) 0.6828(4) 0.6733(4) 0.0364(19) Uani 1 1 d . U . . .
N6 N 1.1025(10) 0.8492(4) 0.5949(6) 0.050(2) Uani 1 1 d . U . . .
N7 N 0.9745(9) 0.8629(4) 0.5592(5) 0.047(2) Uani 1 1 d . U . . .
N8 N 0.8971(9) 0.7642(4) 0.5761(5) 0.0400(19) Uani 1 1 d . U . . .
N9 N 1.0242(9) 0.7544(4) 0.6151(5) 0.046(2) Uani 1 1 d . U . . .
N10 N 0.6294(9) 0.8005(4) 0.5201(4) 0.0346(18) Uani 1 1 d . U . . .
O1 O 0.4794(7) 0.6178(3) 0.3543(4) 0.0453(19) Uani 1 1 d . U . . .
O2 O 1.2437(9) 0.7845(4) 0.6606(5) 0.062(2) Uani 1 1 d . U . . .
Pd1 Pd 0.60019(8) 0.73880(3) 0.59854(4) 0.0343(3) Uani 1 1 d . U . . .
S1 S 0.5965(3) 0.85896(11) 0.68088(13) 0.0379(6) Uani 1 1 d . U . A -1
C27 C 0.4973(8) 0.8615(3) 0.7646(3) 0.051(3) Uani 1 1 d G U . A -1
C28 C 0.7446(6) 0.9050(3) 0.7135(5) 0.057(3) Uani 1 1 d G U . A -1
H28A H 0.7068 0.9420 0.7324 0.086 Uiso 1 1 calc GR . . A -1
H28B H 0.8078 0.9133 0.6729 0.086 Uiso 1 1 calc GR . . A -1
H28C H 0.7994 0.8846 0.7528 0.086 Uiso 1 1 calc GR . . A -1
H27A H 0.5649 0.8445 0.8101 0.09(4) Uiso 1 1 d G . . A -1
H27B H 0.4626 0.9064 0.7753 0.07(4) Uiso 1 1 d G . . A -1
H27C H 0.4033 0.8333 0.7560 0.11(5) Uiso 1 1 d G . . A -1
O3 O 0.6548(6) 0.79764(14) 0.6745(3) 0.0393(16) Uani 1 1 d G U . A -1
B1 B 1.1734(14) 0.7420(6) 0.4275(7) 0.045(2) Uani 1 1 d . U . . .
F1 F 1.230(4) 0.7899(18) 0.394(2) 0.055(7) Uani 0.22(2) 1 d . U P B 2
F2 F 1.1791(13) 0.8024(4) 0.4321(8) 0.071(4) Uani 0.78(2) 1 d . U P B 1
F3 F 1.2487(12) 0.7251(7) 0.3685(5) 0.069(4) Uani 0.78(2) 1 d . U P B 1
F4 F 1.206(4) 0.6951(19) 0.379(2) 0.056(7) Uani 0.22(2) 1 d . U P B 2
F5 F 1.239(2) 0.7178(6) 0.4906(9) 0.047(4) Uani 0.78(2) 1 d . U P B 1
F6 F 1.235(8) 0.735(3) 0.498(3) 0.042(8) Uani 0.22(2) 1 d . U P B 2
F7 F 1.0320(11) 0.7244(6) 0.4205(7) 0.058(3) Uani 0.78(2) 1 d . U P B 1
F8 F 1.029(4) 0.750(2) 0.430(3) 0.049(7) Uani 0.22(2) 1 d . U P B 2
B2 B 0.9726(19) 0.5257(7) 0.7694(9) 0.059(7) Uani 0.285(12) 1 d . U P C 1
F10 F 0.869(2) 0.5661(9) 0.7919(13) 0.077(8) Uani 0.285(12) 1 d G U P C 1
F11 F 1.101(2) 0.5554(11) 0.7554(16) 0.049(7) Uani 0.285(12) 1 d G U P C 1
F13 F 0.922(3) 0.4973(10) 0.7053(12) 0.061(8) Uani 0.285(12) 1 d G U P C 1
F16 F 0.999(3) 0.4840(12) 0.8250(13) 0.063(8) Uani 0.285(12) 1 d G U P C 1
B3 B 1.0223(6) 0.5188(3) 0.7472(3) 0.048(3) Uani 0.715(12) 1 d . U P C -1
F9 F 1.1102(8) 0.4925(4) 0.6956(4) 0.067(3) Uani 0.715(12) 1 d G U P C -1
F12 F 1.0747(11) 0.5751(3) 0.7643(6) 0.059(4) Uani 0.715(12) 1 d G U P C -1
F14 F 0.8813(7) 0.5232(4) 0.7177(5) 0.059(3) Uani 0.715(12) 1 d G U P C -1
F15 F 1.0231(11) 0.4844(5) 0.8110(4) 0.049(3) Uani 0.715(12) 1 d G U P C -1

loop_
_atom_site_aniso_label
_atom_site_aniso_U_11
_atom_site_aniso_U_22
_atom_site_aniso_U_33
_atom_site_aniso_U_23
_atom_site_aniso_U_13
_atom_site_aniso_U_12
C1 0.025(4) 0.048(5) 0.032(4) -0.007(3) 0.001(3) 0.000(4)
C2 0.024(5) 0.043(5) 0.030(4) -0.003(3) 0.000(3) 0.006(3)
C3 0.029(5) 0.054(5) 0.031(5) -0.005(4) 0.002(4) -0.005(4)
C4 0.038(6) 0.055(6) 0.041(5) -0.003(4) 0.005(5) -0.001(5)
C5 0.040(6) 0.057(6) 0.041(6) -0.005(5) 0.004(5) -0.002(4)
C6 0.034(5) 0.052(5) 0.029(5) -0.010(4) -0.007(4) -0.004(4)
C7 0.043(6) 0.057(6) 0.060(8) -0.018(5) -0.014(5) 0.000(5)
C8 0.037(5) 0.073(8) 0.052(7) -0.020(6) 0.002(5) -0.009(5)
C9 0.030(5) 0.045(5) 0.030(4) -0.005(3) 0.000(3) 0.002(4)
C10 0.052(6) 0.047(6) 0.030(4) -0.007(4) -0.002(4) -0.008(5)
C11 0.062(7) 0.058(6) 0.027(5) -0.005(4) 0.003(4) -0.014(5)
C12 0.055(7) 0.053(6) 0.034(5) -0.002(4) 0.002(4) -0.008(5)
C13 0.037(6) 0.055(6) 0.033(4) -0.001(4) 0.002(4) -0.005(4)
C14 0.034(5) 0.052(4) 0.052(6) -0.010(4) -0.004(4) 0.000(3)
C15 0.031(4) 0.045(4) 0.036(5) -0.003(4) 0.001(4) 0.000(3)
C16 0.052(7) 0.047(5) 0.060(6) -0.001(4) -0.010(5) 0.006(4)
C17 0.079(9) 0.070(8) 0.051(6) -0.002(5) -0.004(5) 0.008(7)
C18 0.062(8) 0.052(6) 0.051(7) -0.001(5) 0.006(6) -0.004(5)
C19 0.039(6) 0.054(6) 0.091(7) -0.008(5) -0.006(5) -0.007(4)
C20 0.068(9) 0.069(8) 0.099(8) -0.024(7) 0.002(7) -0.016(7)
C21 0.059(9) 0.070(8) 0.102(8) 0.000(6) 0.001(7) -0.014(7)
C22 0.031(4) 0.048(5) 0.035(5) 0.001(4) 0.002(3) -0.002(3)
C23 0.035(5) 0.052(5) 0.026(5) -0.004(4) -0.005(4) 0.000(4)
C24 0.051(6) 0.055(6) 0.030(5) -0.001(4) -0.004(4) 0.003(4)
C25 0.058(6) 0.057(6) 0.044(6) 0.010(5) -0.002(4) 0.000(4)
C26 0.051(6) 0.051(6) 0.044(6) 0.006(4) -0.002(4) -0.005(4)
N1 0.028(4) 0.048(4) 0.028(3) -0.006(3) -0.004(3) 0.000(3)
N2 0.029(4) 0.044(4) 0.025(3) -0.003(3) -0.002(3) 0.003(3)
N3 0.027(4) 0.047(4) 0.030(3) -0.002(3) -0.001(3) 0.001(3)
N4 0.030(4) 0.053(5) 0.030(3) -0.004(3) 0.001(3) -0.003(3)
N5 0.038(5) 0.043(4) 0.028(3) -0.006(3) 0.000(3) -0.002(3)
N6 0.034(4) 0.051(4) 0.064(5) -0.006(4) -0.008(4) -0.003(3)
N7 0.034(4) 0.049(5) 0.057(6) 0.000(4) -0.003(4) -0.002(3)
N8 0.032(4) 0.046(4) 0.041(5) -0.002(3) -0.003(3) -0.001(3)
N9 0.036(4) 0.050(4) 0.052(5) -0.005(3) -0.012(3) 0.001(3)
N10 0.032(4) 0.044(4) 0.027(4) -0.004(3) -0.006(3) -0.002(3)
O1 0.034(4) 0.070(5) 0.032(3) -0.011(3) 0.000(3) -0.009(4)
O2 0.042(4) 0.064(5) 0.079(6) -0.010(4) -0.023(4) 0.002(4)
Pd1 0.0337(5) 0.0423(5) 0.0266(4) -0.0022(3) -0.0042(3) -0.0007(4)
S1 0.0389(16) 0.0443(15) 0.0301(14) -0.0031(11) -0.0041(11) -0.0010(12)
C27 0.050(7) 0.062(7) 0.042(6) 0.000(5) 0.002(5) -0.002(5)
C28 0.051(6) 0.071(7) 0.049(7) -0.008(6) -0.010(5) -0.016(5)
O3 0.047(3) 0.046(3) 0.023(3) -0.001(2) -0.018(3) 0.000(3)
B1 0.034(4) 0.061(5) 0.040(5) 0.006(4) -0.004(3) -0.004(4)
F1 0.046(13) 0.073(10) 0.045(13) 0.013(9) -0.006(10) -0.012(9)
F2 0.060(7) 0.060(5) 0.090(9) 0.004(4) -0.029(6) 0.001(4)
F3 0.046(6) 0.116(9) 0.045(5) 0.002(5) -0.003(4) 0.006(6)
F4 0.047(15) 0.073(11) 0.047(12) -0.003(9) -0.008(10) 0.002(9)
F5 0.041(5) 0.057(8) 0.043(5) 0.006(5) -0.005(4) 0.000(6)
F6 0.027(13) 0.06(2) 0.036(8) 0.002(8) 0.001(7) 0.003(13)
F7 0.039(4) 0.072(8) 0.063(6) -0.001(6) -0.007(4) -0.010(5)
F8 0.035(7) 0.063(17) 0.048(15) 0.010(12) -0.002(6) -0.001(7)
B2 0.062(13) 0.066(13) 0.048(11) 0.004(9) -0.014(9) -0.009(9)
F10 0.075(14) 0.077(13) 0.079(15) 0.006(10) 0.003(10) 0.001(10)
F11 0.059(12) 0.049(14) 0.037(13) -0.004(10) -0.011(9) -0.002(9)
F13 0.073(16) 0.061(15) 0.048(11) 0.008(9) -0.019(10) -0.011(11)
F16 0.075(17) 0.068(14) 0.047(12) 0.003(10) -0.013(11) -0.007(11)
B3 0.055(7) 0.053(7) 0.035(6) 0.006(5) -0.013(5) -0.006(5)
F9 0.082(7) 0.066(6) 0.053(5) 0.002(4) 0.004(4) -0.002(5)
F12 0.068(7) 0.058(6) 0.050(7) 0.003(5) -0.012(5) -0.012(5)
F14 0.061(6) 0.062(7) 0.053(6) 0.012(5) -0.019(4) -0.007(5)
F15 0.054(7) 0.055(6) 0.037(5) 0.007(4) -0.013(4) -0.006(5)

loop_
_atom_type_symbol
_atom_type_description
_atom_type_scat_dispersion_real
_atom_type_scat_dispersion_imag
_atom_type_scat_source
C C 0.0181 0.0091 'International Tables Vol C Tables 4.2.6.8 and 6.1.1.4'
H H 0.0000 0.0000 'International Tables Vol C Tables 4.2.6.8 and 6.1.1.4'
B B 0.0090 0.0039 'International Tables Vol C Tables 4.2.6.8 and 6.1.1.4'
F F 0.0727 0.0534 'International Tables Vol C Tables 4.2.6.8 and 6.1.1.4'
N N 0.0311 0.0180 'International Tables Vol C Tables 4.2.6.8 and 6.1.1.4'
O O 0.0492 0.0322 'International Tables Vol C Tables 4.2.6.8 and 6.1.1.4'
Pd Pd 0.1215 3.9337 'International Tables Vol C Tables 4.2.6.8 and 6.1.1.4'
S S 0.3331 0.5567 'International Tables Vol C Tables 4.2.6.8 and 6.1.1.4'

loop_
_geom_angle_atom_site_label_1
_geom_angle_atom_site_label_2
_geom_angle_atom_site_label_3
_geom_angle
N1 C1 N4 114.7(9)
O1 C1 N1 123.8(9)
O1 C1 N4 121.5(9)
N2 C2 C9 118.8(9)
N2 C2 N3 125.5(9)
N3 C2 C9 115.6(9)
C4 C3 H3 106.8
C4 C3 C5 113.6(9)
C5 C3 H3 106.8
N4 C3 H3 106.8
N4 C3 C4 113.4(8)
N4 C3 C5 109.2(9)
C3 C4 H4A 109.5
C3 C4 H4B 109.5
C3 C4 H4C 109.5
H4A C4 H4B 109.5
H4A C4 H4C 109.5
H4B C4 H4C 109.5
C3 C5 H5A 109.5
C3 C5 H5B 109.5
C3 C5 H5C 109.5
H5A C5 H5B 109.5
H5A C5 H5C 109.5
H5B C5 H5C 109.5
C7 C6 H6 107.5
C8 C6 H6 107.5
C8 C6 C7 113.2(10)
C8 C6 N1 111.6(8)
N1 C6 H6 107.5
N1 C6 C7 109.4(8)
C6 C7 H7A 109.5
C6 C7 H7B 109.5
C6 C7 H7C 109.5
H7A C7 H7B 109.5
H7A C7 H7C 109.5
H7B C7 H7C 109.5
C6 C8 H8A 109.5
C6 C8 H8B 109.5
C6 C8 H8C 109.5
H8A C8 H8B 109.5
H8A C8 H8C 109.5
H8B C8 H8C 109.5
C13 C9 C2 124.6(10)
N5 C9 C2 113.2(9)
N5 C9 C13 122.2(9)
C11 C10 H10 118.6
N5 C10 H10 118.6
N5 C10 C11 122.8(10)
C10 C11 H11 120.6
C12 C11 C10 118.8(10)
C12 C11 H11 120.6
C11 C12 H12 119.8
C11 C12 C13 120.4(11)
C13 C12 H12 119.8
C9 C13 H13 120.9
C12 C13 C9 118.2(10)
C12 C13 H13 120.9
N6 C14 N9 113.4(10)
O2 C14 N6 123.6(11)
O2 C14 N9 123.0(11)
N7 C15 C22 113.4(9)
N8 C15 C22 117.4(9)
N8 C15 N7 129.2(10)
C17 C16 H16 108.6
C17 C16 C18 112.4(11)
C18 C16 H16 108.6
N9 C16 H16 108.6
N9 C16 C17 109.4(10)
N9 C16 C18 109.1(9)
C16 C17 H17A 109.5
C16 C17 H17B 109.5
C16 C17 H17C 109.5
H17A C17 H17B 109.5
H17A C17 H17C 109.5
H17B C17 H17C 109.5
C16 C18 H18A 109.5
C16 C18 H18B 109.5
C16 C18 H18C 109.5
H18A C18 H18B 109.5
H18A C18 H18C 109.5
H18B C18 H18C 109.5
C20 C19 H19 107.7
C21 C19 H19 107.7
C21 C19 C20 113.6(12)
N6 C19 H19 107.7
N6 C19 C20 109.9(11)
N6 C19 C21 110.0(11)
C19 C20 H20A 109.5
C19 C20 H20B 109.5
C19 C20 H20C 109.5
H20A C20 H20B 109.5
H20A C20 H20C 109.5
H20B C20 H20C 109.5
C19 C21 H21A 109.5
C19 C21 H21B 109.5
C19 C21 H21C 109.5
H21A C21 H21B 109.5
H21A C21 H21C 109.5
H21B C21 H21C 109.5
C26 C22 C15 120.0(10)
N10 C22 C15 118.5(9)
N10 C22 C26 121.4(10)
C24 C23 H23 118.4
N10 C23 H23 118.4
N10 C23 C24 123.1(10)
C23 C24 H24 120.7
C23 C24 C25 118.6(11)
C25 C24 H24 120.7
C24 C25 H25 120.6
C26 C25 C24 118.9(11)
C26 C25 H25 120.6
C22 C26 H26 120.0
C25 C26 C22 120.0(11)
C25 C26 H26 120.0
C1 N1 C6 119.0(8)
N2 N1 C1 125.5(8)
N2 N1 C6 114.8(8)
C2 N2 N1 114.7(8)
C2 N3 N4 118.2(8)
C2 N3 Pd1 111.9(6)
N4 N3 Pd1 129.0(6)
C1 N4 C3 118.6(8)
N3 N4 C1 120.5(8)
N3 N4 C3 117.4(8)
C9 N5 Pd1 114.3(6)
C10 N5 C9 117.6(9)
C10 N5 Pd1 127.0(7)
C14 N6 C19 120.0(10)
N7 N6 C14 124.2(9)
N7 N6 C19 114.8(9)
C15 N7 N6 114.3(9)
C15 N8 N9 113.3(9)
C14 N9 C16 119.4(9)
N8 N9 C14 125.4(9)
N8 N9 C16 115.0(9)
C22 N10 C23 118.0(9)
C22 N10 Pd1 127.8(7)
C23 N10 Pd1 113.3(7)
N3 Pd1 N10 98.7(3)
N5 Pd1 N3 80.0(3)
N5 Pd1 N10 169.5(3)
O3 Pd1 N3 171.9(3)
O3 Pd1 N5 91.9(3)
O3 Pd1 N10 89.2(3)
C27 S1 C28 96.4
O3 S1 C27 106.9
O3 S1 C28 106.9
S1 C27 H27A 109.3
S1 C27 H27B 110.0
S1 C27 H27C 107.0
H27A C27 H27B 111.2
H27A C27 H27C 109.7
H27B C27 H27C 109.7
S1 C28 H28A 109.5
S1 C28 H28B 109.5
S1 C28 H28C 109.5
H28A C28 H28B 109.5
H28A C28 H28C 109.5
H28B C28 H28C 109.5
S1 O3 Pd1 126.8(3)
F1 B1 F4 103(2)
F1 B1 F6 111(3)
F2 B1 F5 109.2(11)
F3 B1 F2 108.1(12)
F3 B1 F5 108.5(13)
F3 B1 F7 111.3(12)
F6 B1 F4 113(3)
F7 B1 F2 109.3(11)
F7 B1 F5 110.4(14)
F8 B1 F1 108(3)
F8 B1 F4 111(3)
F8 B1 F6 111(4)
F10 B2 F11 109.5
F10 B2 F13 109.4
F10 B2 F16 109.5
F10 B2 F12 88.1(10)
F11 B2 F12 21.4(10)
F13 B2 F11 109.5
F13 B2 F16 109.5
F13 B2 F12 119.8(15)
F16 B2 F11 109.5
F16 B2 F12 117.8(16)
B3 B2 F10 149(2)
B3 B2 F11 51(2)
B3 B2 F13 66(2)
B3 B2 F16 100(2)
B3 B2 F12 71(2)
B3 B2 F14 90(2)
B3 B2 F15 86(2)
F14 B2 F10 78.3(10)
F14 B2 F11 116.4(15)
F14 B2 F13 31.6(10)
F14 B2 F16 127.5(14)
F14 B2 F12 114.2(16)
F14 B2 F15 129.5(18)
F15 B2 F10 123.1(13)
F15 B2 F11 99.5(18)
F15 B2 F13 105.1(17)
F15 B2 F16 14.0(14)
F15 B2 F12 111.8(15)
B2 F10 F14 46.7(8)
B3 F11 B2 26.7(9)
F12 F11 B2 87(3)
F12 F11 B3 111(3)
B2 F13 F9 78.8(9)
B3 F13 B2 27.3(9)
B3 F13 F9 51.7(10)
F14 F13 B2 62.5(17)
F14 F13 B3 83.2(17)
F14 F13 F9 127(3)
B2 F16 B3 22.7(6)
B2 B3 F11 102(2)
B2 B3 F13 87(2)
B2 B3 F16 56.9(18)
B2 B3 F9 167(2)
B2 B3 F12 84(2)
B2 B3 F14 62.7(19)
B2 B3 F15 66.2(19)
F11 B3 F13 146(2)
F11 B3 F16 110.6(16)
F11 B3 F9 90.7(13)
F11 B3 F12 21.0(13)
F11 B3 F14 126.7(18)
F11 B3 F15 109(2)
F13 B3 F16 102.2(15)
F13 B3 F9 82.5(11)
F13 B3 F12 136.2(13)
F13 B3 F14 31.5(10)
F13 B3 F15 105.2(15)
F9 B3 F16 118.2(11)
F12 B3 F16 107.7(15)
F12 B3 F9 109.4
F12 B3 F14 109.5
F14 B3 F16 102.2(14)
F14 B3 F9 109.4
F15 B3 F16 9.4(11)
F15 B3 F9 109.5
F15 B3 F12 109.5
F15 B3 F14 109.5
B3 F9 F13 45.8(6)
F11 F12 B2 72(2)
F11 F12 B3 48(2)
B3 F12 B2 25.7(7)
B2 F14 F10 55.0(8)
B2 F14 B3 27.4(9)
F13 F14 B2 85.9(19)
F13 F14 F10 140(2)
F13 F14 B3 65.3(18)
B3 F14 F10 79.6(9)
B2 F15 B3 27.3(9)

loop_
_geom_bond_atom_site_label_1
_geom_bond_atom_site_label_2
_geom_bond_distance
C1 N1 1.370(13)
C1 N4 1.414(13)
C1 O1 1.204(11)
C2 C9 1.456(14)
C2 N2 1.328(12)
C2 N3 1.339(13)
C3 H3 1.0000
C3 C4 1.507(14)
C3 C5 1.519(15)
C3 N4 1.493(13)
C4 H4A 0.9800
C4 H4B 0.9800
C4 H4C 0.9800
C5 H5A 0.9800
C5 H5B 0.9800
C5 H5C 0.9800
C6 H6 1.0000
C6 C7 1.509(15)
C6 C8 1.493(15)
C6 N1 1.496(12)
C7 H7A 0.9800
C7 H7B 0.9800
C7 H7C 0.9800
C8 H8A 0.9800
C8 H8B 0.9800
C8 H8C 0.9800
C9 C13 1.389(14)
C9 N5 1.356(13)
C10 H10 0.9500
C10 C11 1.382(15)
C10 N5 1.348(13)
C11 H11 0.9500
C11 C12 1.357(15)
C12 H12 0.9500
C12 C13 1.383(14)
C13 H13 0.9500
C14 N6 1.381(15)
C14 N9 1.385(14)
C14 O2 1.208(13)
C15 C22 1.495(14)
C15 N7 1.327(13)
C15 N8 1.312(13)
C16 H16 1.0000
C16 C17 1.506(17)
C16 C18 1.518(16)
C16 N9 1.497(14)
C17 H17A 0.9800
C17 H17B 0.9800
C17 H17C 0.9800
C18 H18A 0.9800
C18 H18B 0.9800
C18 H18C 0.9800
C19 H19 1.0000
C19 C20 1.509(18)
C19 C21 1.497(19)
C19 N6 1.474(14)
C20 H20A 0.9800
C20 H20B 0.9800
C20 H20C 0.9800
C21 H21A 0.9800
C21 H21B 0.9800
C21 H21C 0.9800
C22 C26 1.385(15)
C22 N10 1.346(13)
C23 H23 0.9500
C23 C24 1.376(15)
C23 N10 1.349(12)
C24 H24 0.9500
C24 C25 1.378(16)
C25 H25 0.9500
C25 C26 1.376(16)
C26 H26 0.9500
N1 N2 1.349(11)
N3 N4 1.353(11)
N3 Pd1 2.016(8)
N5 Pd1 1.982(8)
N6 N7 1.371(12)
N8 N9 1.374(12)
N10 Pd1 2.029(8)
Pd1 O3 1.979(4)
S1 C27 1.8125
S1 C28 1.8129
S1 O3 1.5036
C27 H27A 1.0920
C27 H27B 1.0925
C27 H27C 1.0898
C28 H28A 0.9800
C28 H28B 0.9800
C28 H28C 0.9800
B1 F1 1.37(4)
B1 F2 1.378(17)
B1 F3 1.361(16)
B1 F4 1.42(4)
B1 F5 1.40(2)
B1 F6 1.40(6)
B1 F7 1.375(17)
B1 F8 1.36(4)
B2 F10 1.4019
B2 F11 1.4023
B2 F13 1.4020
B2 F16 1.4022
B2 B3 0.645(19)
B2 F12 1.48(2)
B2 F14 1.25(2)
B2 F15 1.28(2)
F10 F14 1.68(2)
F11 B3 1.11(2)
F11 F12 0.54(3)
F13 B3 1.28(2)
F13 F9 1.77(3)
F13 F14 0.74(2)
F16 B3 1.65(2)
B3 F9 1.4025
B3 F12 1.4018
B3 F14 1.4021
B3 F15 1.4018

loop_
_geom_torsion_atom_site_label_1
_geom_torsion_atom_site_label_2
_geom_torsion_atom_site_label_3
_geom_torsion_atom_site_label_4
_geom_torsion
C1 N1 N2 C2 9.5(13)
C2 C9 C13 C12 176.4(10)
C2 C9 N5 C10 -177.9(9)
C2 C9 N5 Pd1 12.5(11)
C2 N3 N4 C1 8.0(13)
C2 N3 N4 C3 -150.7(9)
C4 C3 N4 C1 69.4(12)
C4 C3 N4 N3 -131.5(9)
C5 C3 N4 C1 -58.3(11)
C5 C3 N4 N3 100.9(10)
C6 N1 N2 C2 179.7(8)
C7 C6 N1 C1 84.1(11)
C7 C6 N1 N2 -86.8(10)
C8 C6 N1 C1 -149.8(10)
C8 C6 N1 N2 39.3(12)
C9 C2 N2 N1 -179.2(8)
C9 C2 N3 N4 170.9(8)
C9 C2 N3 Pd1 -19.1(10)
C10 C11 C12 C13 0.2(18)
C11 C10 N5 C9 1.7(16)
C11 C10 N5 Pd1 169.8(9)
C11 C12 C13 C9 0.7(17)
C13 C9 N5 C10 -0.8(15)
C13 C9 N5 Pd1 -170.3(8)
C14 N6 N7 C15 -4.2(15)
C15 C22 C26 C25 -179.7(10)
C15 C22 N10 C23 180.0(9)
C15 C22 N10 Pd1 11.7(14)
C15 N8 N9 C14 -3.7(15)
C15 N8 N9 C16 170.0(9)
C17 C16 N9 C14 100.4(12)
C17 C16 N9 N8 -73.7(12)
C18 C16 N9 C14 -136.2(11)
C18 C16 N9 N8 49.7(13)
C19 N6 N7 C15 -173.5(10)
C20 C19 N6 C14 -92.3(14)
C20 C19 N6 N7 77.5(14)
C21 C19 N6 C14 141.9(12)
C21 C19 N6 N7 -48.3(14)
C22 C15 N7 N6 -177.6(9)
C22 C15 N8 N9 -178.7(9)
C23 C24 C25 C26 2.6(17)
C24 C23 N10 C22 0.7(15)
C24 C23 N10 Pd1 170.6(8)
C24 C25 C26 C22 -1.2(18)
C26 C22 N10 C23 0.8(15)
C26 C22 N10 Pd1 -167.4(8)
N1 C1 N4 C3 156.0(9)
N1 C1 N4 N3 -2.5(13)
N2 C2 C9 C13 4.0(15)
N2 C2 C9 N5 -178.9(8)
N2 C2 N3 N4 -5.2(14)
N2 C2 N3 Pd1 164.8(8)
N3 C2 C9 C13 -172.3(10)
N3 C2 C9 N5 4.7(13)
N3 C2 N2 N1 -3.2(14)
N4 C1 N1 C6 -176.5(8)
N4 C1 N1 N2 -6.7(14)
N5 C9 C13 C12 -0.4(16)
N5 C10 C11 C12 -1.4(18)
N6 C14 N9 C16 -171.4(10)
N6 C14 N9 N8 2.0(16)
N7 C15 C22 C26 21.3(14)
N7 C15 C22 N10 -157.9(9)
N7 C15 N8 N9 1.4(16)
N8 C15 C22 C26 -158.6(10)
N8 C15 C22 N10 22.2(14)
N8 C15 N7 N6 2.3(16)
N9 C14 N6 C19 171.0(10)
N9 C14 N6 N7 2.2(16)
N10 C22 C26 C25 -0.6(17)
N10 C23 C24 C25 -2.4(16)
O1 C1 N1 C6 0.3(15)
O1 C1 N1 N2 170.2(9)
O1 C1 N4 C3 -21.0(14)
O1 C1 N4 N3 -179.5(9)
O2 C14 N6 C19 -6.8(18)
O2 C14 N6 N7 -175.6(11)
O2 C14 N9 C16 6.4(17)
O2 C14 N9 N8 179.8(10)
Pd1 N3 N4 C1 -160.0(7)
Pd1 N3 N4 C3 41.2(12)
C27 S1 O3 Pd1 113.9(4)
C28 S1 O3 Pd1 -143.8(4)
B2 F10 F14 F13 16(4)
B2 F10 F14 B3 -13.0(10)
B2 F11 B3 F13 103(4)
B2 F11 B3 F16 -59(2)
B2 F11 B3 F9 -180(2)
B2 F11 B3 F12 27(7)
B2 F11 B3 F14 65(2)
B2 F11 B3 F15 -69(2)
B2 F11 F12 B3 -12(3)
B2 F13 B3 F11 -107(4)
B2 F13 B3 F16 55.1(17)
B2 F13 B3 F9 172.5(19)
B2 F13 B3 F12 -77(2)
B2 F13 B3 F14 -38(3)
B2 F13 B3 F15 64.2(19)
B2 F13 F9 B3 -3.5(9)
B2 F13 F14 F10 -13(3)
B2 F13 F14 B3 18.7(17)
B2 F16 B3 F11 92(2)
B2 F16 B3 F13 -78(2)
B2 F16 B3 F9 -166(2)
B2 F16 B3 F12 69.7(16)
B2 F16 B3 F14 -45.6(16)
B2 F16 B3 F15 172(9)
B2 B3 F9 F13 35(8)
B2 B3 F12 F11 154(7)
B2 B3 F14 F10 23.6(16)
B2 B3 F14 F13 -136(4)
F10 B2 F11 B3 -152(3)
F10 B2 F11 F12 3(4)
F10 B2 F13 B3 147(2)
F10 B2 F13 F9 153.0(12)
F10 B2 F13 F14 11(3)
F10 B2 F16 B3 -172(2)
F10 B2 B3 F11 59(4)
F10 B2 B3 F13 -88(3)
F10 B2 B3 F16 165(4)
F10 B2 B3 F9 -123(7)
F10 B2 B3 F12 49(4)
F10 B2 B3 F14 -67(3)
F10 B2 B3 F15 164(4)
F10 B2 F12 F11 -177(4)
F10 B2 F12 B3 -157.1(18)
F10 B2 F14 F13 -169(3)
F10 B2 F14 B3 151.2(19)
F10 B2 F15 B3 -170(3)
F11 B2 F10 F14 114.1(15)
F11 B2 F13 B3 27(2)
F11 B2 F13 F9 33.0(12)
F11 B2 F13 F14 -109(3)
F11 B2 F16 B3 -52(2)
F11 B2 B3 F13 -146(3)
F11 B2 B3 F16 106.7(16)
F11 B2 B3 F9 179(100)
F11 B2 B3 F12 -9(2)
F11 B2 B3 F14 -125.1(19)
F11 B2 B3 F15 105(3)
F11 B2 F12 B3 20(5)
F11 B2 F14 F10 -106.1(5)
F11 B2 F14 F13 84(2)
F11 B2 F14 B3 45.1(19)
F11 B2 F15 B3 -49.3(18)
F11 B3 F9 F13 -146(2)
F11 B3 F12 B2 -154(7)
F11 B3 F14 B2 -85(2)
F11 B3 F14 F10 -61.7(18)
F11 B3 F14 F13 139(3)
F11 B3 F15 B2 96(2)
F13 B2 F10 F14 -5.9(15)
F13 B2 F11 B3 -32(3)
F13 B2 F11 F12 123(4)
F13 B2 F16 B3 68(2)
F13 B2 B3 F11 146(3)
F13 B2 B3 F16 -106.8(9)
F13 B2 B3 F9 -35(8)
F13 B2 B3 F12 137.2(13)
F13 B2 B3 F14 21.4(18)
F13 B2 B3 F15 -108.2(17)
F13 B2 F12 F11 -66(5)
F13 B2 F12 B3 -45.7(17)
F13 B2 F14 F10 169(3)
F13 B2 F14 B3 -39(4)
F13 B2 F15 B3 63.9(18)
F13 B3 F12 B2 78(2)
F13 B3 F12 F11 -128(5)
F13 B3 F14 B2 136(4)
F13 B3 F14 F10 159(3)
F13 B3 F15 B2 -79(2)
F16 B2 F10 F14 -125.9(15)
F16 B2 F11 B3 88(3)
F16 B2 F11 F12 -117(4)
F16 B2 F13 B3 -93(2)
F16 B2 F13 F9 -87.0(12)
F16 B2 F13 F14 131(3)
F16 B2 B3 F11 -106.7(16)
F16 B2 B3 F13 106.8(9)
F16 B2 B3 F9 72(9)
F16 B2 B3 F12 -116.0(13)
F16 B2 B3 F14 128.2(14)
F16 B2 B3 F15 -1.4(16)
F16 B2 F12 F11 72(4)
F16 B2 F12 B3 91.8(19)
F16 B2 F14 F10 105.7(7)
F16 B2 F14 F13 -64(3)
F16 B2 F14 B3 -103(2)
F16 B2 F15 B3 174(6)
F16 B3 F9 F13 99.8(15)
F16 B3 F12 B2 -52.2(18)
F16 B3 F12 F11 102(5)
F16 B3 F14 B2 42.3(17)
F16 B3 F14 F10 66.0(11)
F16 B3 F14 F13 -94(2)
F16 B3 F15 B2 -7(8)
B3 B2 F10 F14 70(4)
B3 B2 F11 F12 155(7)
B3 B2 F13 F9 6.0(15)
B3 B2 F13 F14 -136(4)
B3 B2 F12 F11 -20(5)
B3 B2 F14 F10 -151.2(19)
B3 B2 F14 F13 39(4)
B3 F11 F12 B2 12(3)
B3 F13 F14 B2 -18.7(17)
B3 F13 F14 F10 -32(5)
F9 F13 B3 B2 -172.5(19)
F9 F13 B3 F11 80(3)
F9 F13 B3 F16 -117.4(12)
F9 F13 B3 F12 110.3(12)
F9 F13 B3 F14 149(3)
F9 F13 B3 F15 -108.2(3)
F9 F13 F14 B2 -49(3)
F9 F13 F14 F10 -62(6)
F9 F13 F14 B3 -30.0(19)
F9 B3 F12 B2 178.1(19)
F9 B3 F12 F11 -28(6)
F9 B3 F14 B2 168(2)
F9 B3 F14 F10 -167.9(11)
F9 B3 F14 F13 33(3)
F9 B3 F15 B2 -167(2)
F12 B2 F10 F14 115.2(16)
F12 B2 F11 B3 -155(7)
F12 B2 F13 B3 47.7(17)
F12 B2 F13 F9 53.7(13)
F12 B2 F13 F14 -88(3)
F12 B2 F16 B3 -74(2)
F12 B2 B3 F11 9(2)
F12 B2 B3 F13 -137.2(13)
F12 B2 B3 F16 116.0(13)
F12 B2 B3 F9 -172(8)
F12 B2 B3 F14 -115.8(11)
F12 B2 B3 F15 114.6(10)
F12 B2 F14 F10 -82.6(14)
F12 B2 F14 F13 108(2)
F12 B2 F14 B3 69(2)
F12 B2 F15 B3 -67.5(19)
F12 F11 B3 B2 -27(7)
F12 F11 B3 F13 76(6)
F12 F11 B3 F16 -86(5)
F12 F11 B3 F9 154(5)
F12 F11 B3 F14 38(6)
F12 F11 B3 F15 -96(5)
F12 B3 F9 F13 -136.4(14)
F12 B3 F14 B2 -72(2)
F12 B3 F14 F10 -48.0(11)
F12 B3 F14 F13 153(3)
F12 B3 F15 B2 73(2)
F14 B2 F11 B3 -66(3)
F14 B2 F11 F12 89(4)
F14 B2 F13 B3 136(4)
F14 B2 F13 F9 142(3)
F14 B2 F16 B3 98(2)
F14 B2 B3 F11 125.1(19)
F14 B2 B3 F13 -21.4(18)
F14 B2 B3 F16 -128.2(14)
F14 B2 B3 F9 -56(9)
F14 B2 B3 F12 115.8(11)
F14 B2 B3 F15 -129.6(17)
F14 B2 F12 F11 -101(4)
F14 B2 F12 B3 -80.8(19)
F14 B2 F15 B3 87(2)
F14 F13 B3 B2 38(3)
F14 F13 B3 F11 -69(4)
F14 F13 B3 F16 93(2)
F14 F13 B3 F9 -149(3)
F14 F13 B3 F12 -39(4)
F14 F13 B3 F15 103(2)
F14 F13 F9 B3 39(3)
F14 B3 F9 F13 -16.5(14)
F14 B3 F12 B2 58.1(19)
F14 B3 F12 F11 -148(6)
F14 B3 F15 B2 -47(2)
F15 B2 F10 F14 -130(2)
F15 B2 F11 B3 77(3)
F15 B2 F11 F12 -127(4)
F15 B2 F13 B3 -79(2)
F15 B2 F13 F9 -73.0(13)
F15 B2 F13 F14 145(3)
F15 B2 F16 B3 -6(7)
F15 B2 B3 F11 -105(3)
F15 B2 B3 F13 108.2(17)
F15 B2 B3 F16 1.4(16)
F15 B2 B3 F9 73(8)
F15 B2 B3 F12 -114.6(10)
F15 B2 B3 F14 129.6(17)
F15 B2 F12 F11 58(5)
F15 B2 F12 B3 77.8(18)
F15 B2 F14 F10 123(2)
F15 B2 F14 F13 -46(4)
F15 B2 F14 B3 -85(2)
F15 B3 F9 F13 103.5(14)
F15 B3 F12 B2 -61.9(19)
F15 B3 F12 F11 92(6)
F15 B3 F14 B2 48(2)
F15 B3 F14 F10 72.1(11)
F15 B3 F14 F13 -87(3)
